data_7231184
loop_
_publ_author_name
'Fu, Chen'
'Wang, Hai-Yu'
'Zhang, Guo-Shuai'
'Li, Li'
'Sun, Ya-Nan'
'Fu, Jia-Wei'
'Zhang, Hong'

_publ_section_title
;
 The influence of the secondary building linker geometry on the
 photochromism of naphthalenediimide-based metal--organic frameworks
;
_journal_issue 33
_journal_name_full CrystEngComm
_journal_page_first 4849
_journal_paper_doi 10.1039/C8CE00892B
_journal_volume 20
_journal_year 2018
_chemical_formula_moiety 'C37 H24 Cd N7 O11'
_chemical_formula_sum 'C37 H24 Cd N7 O11'
_chemical_formula_weight 855.03
_space_group_crystal_system triclinic
_space_group_IT_number 2
_space_group_name_Hall '-P 1'
_space_group_name_H-M_alt 'P -1'
_symmetry_space_group_name_Hall '-P 1'
_symmetry_space_group_name_H-M 'P -1'
_atom_sites_solution_hydrogens geom
_audit_creation_date 2018-04-03
_audit_creation_method
;
Olex2 1.2
(compiled 2017.03.28 svn.r3405 for OlexSys, GUI svn.r5335)
;
_audit_update_record
;
2018-05-03 deposited with the CCDC.
2018-07-13 downloaded from the CCDC.
;
_cell_angle_alpha 88.2020(10)
_cell_angle_beta 72.8610(10)
_cell_angle_gamma 71.6670(10)
_cell_formula_units_Z 2
_cell_length_a 10.1261(7)
_cell_length_b 13.8772(9)
_cell_length_c 14.7762(10)
_cell_measurement_reflns_used 6901
_cell_measurement_temperature 296(2)
_cell_measurement_theta_max 28.378
_cell_measurement_theta_min 2.366
_cell_volume 1879.2(2)
_computing_cell_refinement 'SAINT v8.34A (Bruker, 2013)'
_computing_data_reduction 'SAINT v8.34A (Bruker, 2013)'
_computing_molecular_graphics 'Olex2 (Dolomanov et al., 2009)'
_computing_publication_material 'Olex2 (Dolomanov et al., 2009)'
_computing_structure_refinement 'ShelXL (Sheldrick, 2015)'
_diffrn_ambient_temperature 296.15
_diffrn_measured_fraction_theta_full 0.994
_diffrn_measured_fraction_theta_max 0.986
_diffrn_measurement_device_type 'CCD area detector'
_diffrn_measurement_method 'phi and omega scans'
_diffrn_radiation_monochromator graphite
_diffrn_radiation_type MoK\a
_diffrn_radiation_wavelength 0.71073
_diffrn_reflns_av_R_equivalents 0.0166
_diffrn_reflns_av_unetI/netI 0.0351
_diffrn_reflns_Laue_measured_fraction_full 0.994
_diffrn_reflns_Laue_measured_fraction_max 0.986
_diffrn_reflns_limit_h_max 13
_diffrn_reflns_limit_h_min -13
_diffrn_reflns_limit_k_max 18
_diffrn_reflns_limit_k_min -18
_diffrn_reflns_limit_l_max 19
_diffrn_reflns_limit_l_min -17
_diffrn_reflns_number 14047
_diffrn_reflns_point_group_measured_fraction_full 0.994
_diffrn_reflns_point_group_measured_fraction_max 0.986
_diffrn_reflns_theta_full 25.242
_diffrn_reflns_theta_max 28.415
_diffrn_reflns_theta_min 1.445
_exptl_absorpt_coefficient_mu 0.651
_exptl_absorpt_correction_type none
_exptl_crystal_colour yellow
_exptl_crystal_density_diffrn 1.511
_exptl_crystal_description block
_exptl_crystal_F_000 862
_exptl_crystal_size_max 0.2
_exptl_crystal_size_mid 0.15
_exptl_crystal_size_min 0.1
_refine_diff_density_max 0.652
_refine_diff_density_min -0.456
_refine_diff_density_rms 0.078
_refine_ls_extinction_method none
_refine_ls_goodness_of_fit_ref 1.031
_refine_ls_hydrogen_treatment constr
_refine_ls_matrix_type full
_refine_ls_number_parameters 505
_refine_ls_number_reflns 9336
_refine_ls_number_restraints 0
_refine_ls_restrained_S_all 1.031
_refine_ls_R_factor_all 0.0412
_refine_ls_R_factor_gt 0.0362
_refine_ls_shift/su_max 0.001
_refine_ls_shift/su_mean 0.000
_refine_ls_structure_factor_coef Fsqd
_refine_ls_weighting_details 'w=1/[\s^2^(Fo^2^)+(0.0563P)^2^+1.1260P] where P=(Fo^2^+2Fc^2^)/3'
_refine_ls_weighting_scheme calc
_refine_ls_wR_factor_gt 0.1005
_refine_ls_wR_factor_ref 0.1031
_reflns_Friedel_coverage 0.000
_reflns_number_gt 8289
_reflns_number_total 9336
_reflns_threshold_expression 'I > 2\s(I)'
_cod_data_source_file c8ce00892b2.cif
_cod_data_source_block a_a_sq_d
_cod_depositor_comments 'Adding full bibliography for 7231182--7231184.cif.'
_cod_database_code 7231184
_shelx_shelxl_version_number 2014/7
_shelx_space_group_comment
;
The symmetry employed for this shelxl refinement is uniquely defined
by the following loop, which should always be used as a source of
symmetry information in preference to the above space-group names.
They are only intended as comments.
;
_olex2_refinement_description
;
1. Fixed Uiso
 At 1.2 times of:
  All C(H) groups, All N(H) groups
 At 1.5 times of:
  All C(H,H,H) groups
2.a Me refined with riding coordinates:
 C36(H36A,H36B,H36C), C37(H37A,H37B,H37C)
2.b Aromatic/amide H refined with riding coordinates:
 N2(H2), N5(H5), C2(H2A), C3(H3), C10(H10), C11(H11), C12(H12), C13(H13),
 C14(H14), C15(H15), C17(H17), C18(H18), C23(H23), C24(H24), C28(H28), C29(H29),
  C30(H30), C32(H32)
;
_olex2_submission_special_instructions 'No special instructions were received'

loop_
_space_group_symop_operation_xyz
'x, y, z'
'-x, -y, -z'

loop_
_atom_site_label
_atom_site_type_symbol
_atom_site_fract_x
_atom_site_fract_y
_atom_site_fract_z
_atom_site_U_iso_or_equiv
_atom_site_adp_type
_atom_site_occupancy
_atom_site_site_symmetry_order
_atom_site_calc_flag
_atom_site_refinement_flags_posn
Cd1 Cd 0.61994(2) 0.52661(2) 0.23026(2) 0.02804(6) Uani 1 1 d .
O1 O 0.6885(2) 0.17737(18) -0.26126(15) 0.0519(6) Uani 1 1 d .
O2 O 1.1383(2) 0.21045(17) -0.38477(16) 0.0521(6) Uani 1 1 d .
O3 O 1.0392(2) 0.17246(15) -0.18104(15) 0.0478(5) Uani 1 1 d .
O4 O 0.3786(3) 0.89876(17) 0.63093(16) 0.0568(6) Uani 1 1 d .
O5 O 0.0024(3) 0.92178(17) 0.72682(14) 0.0512(5) Uani 1 1 d .
O6 O 0.3895(3) 0.78640(19) 0.83923(17) 0.0608(7) Uani 1 1 d .
O7 O 0.4870(2) 0.42063(15) 0.29370(17) 0.0437(5) Uani 1 1 d .
O8 O 0.3566(2) 0.54625(16) 0.23031(15) 0.0429(5) Uani 1 1 d .
O9 O -0.1975(2) 0.39635(16) 0.27264(15) 0.0424(5) Uani 1 1 d .
O10 O -0.13737(19) 0.53341(15) 0.22552(14) 0.0356(4) Uani 1 1 d .
O11 O 0.5990(3) 0.65680(19) 0.13289(19) 0.0637(7) Uani 1 1 d .
N1 N 0.9129(3) 0.19248(17) -0.32396(15) 0.0358(5) Uani 1 1 d .
N2 N 0.8754(3) 0.26755(17) -0.25138(16) 0.0387(5) Uani 1 1 d .
H2 H 0.8144 0.3266 -0.2523 0.046 Uiso 1 1 calc R
N3 N 0.7274(3) 0.43615(18) 0.07796(16) 0.0377(5) Uani 1 1 d .
N4 N 0.5329(2) 0.62947(17) 0.37010(14) 0.0321(4) Uani 1 1 d .
N5 N 0.2645(3) 0.78833(17) 0.70287(15) 0.0382(5) Uani 1 1 d .
H5 H 0.2533 0.7299 0.6988 0.046 Uiso 1 1 calc R
N6 N 0.1920(3) 0.85073(16) 0.78622(15) 0.0368(5) Uani 1 1 d .
N7 N 0.6577(5) 0.7720(3) 0.0372(3) 0.0793(11) Uani 1 1 d .
C1 C 0.9104(3) -0.08215(18) -0.53968(17) 0.0298(5) Uani 1 1 d .
C2 C 0.7711(3) -0.0459(2) -0.47770(19) 0.0370(6) Uani 1 1 d .
H2A H 0.7002 -0.0730 -0.4825 0.044 Uiso 1 1 calc R
C3 C 0.7355(3) 0.0318(2) -0.40719(19) 0.0363(5) Uani 1 1 d .
H3 H 0.6417 0.0554 -0.3651 0.044 Uiso 1 1 calc R
C4 C 0.8400(3) 0.07257(18) -0.40081(16) 0.0286(5) Uani 1 1 d .
C5 C 0.9821(3) 0.03954(17) -0.46520(15) 0.0258(4) Uani 1 1 d .
C6 C 0.8036(3) 0.15014(19) -0.32280(18) 0.0327(5) Uani 1 1 d .
C7 C 1.0538(3) 0.1671(2) -0.38880(18) 0.0353(5) Uani 1 1 d .
C8 C 0.9357(3) 0.24632(19) -0.18023(18) 0.0337(5) Uani 1 1 d .
C9 C 0.8599(3) 0.32062(19) -0.09460(17) 0.0314(5) Uani 1 1 d .
C10 C 0.7102(3) 0.3502(2) -0.05366(19) 0.0371(6) Uani 1 1 d .
H10 H 0.6515 0.3326 -0.0838 0.044 Uiso 1 1 calc R
C11 C 0.6493(3) 0.4062(2) 0.03262(19) 0.0374(6) Uani 1 1 d .
H11 H 0.5490 0.4240 0.0605 0.045 Uiso 1 1 calc R
C12 C 0.8709(4) 0.4116(3) 0.0348(2) 0.0523(8) Uani 1 1 d .
H12 H 0.9262 0.4351 0.0635 0.063 Uiso 1 1 calc R
C13 C 0.9412(3) 0.3537(3) -0.0495(2) 0.0502(8) Uani 1 1 d .
H13 H 1.0418 0.3371 -0.0758 0.060 Uiso 1 1 calc R
C14 C 0.4163(4) 0.6217(3) 0.4361(2) 0.0684(12) Uani 1 1 d .
H14 H 0.3739 0.5748 0.4243 0.082 Uiso 1 1 calc R
C15 C 0.3537(4) 0.6795(3) 0.5220(2) 0.0630(11) Uani 1 1 d .
H15 H 0.2716 0.6715 0.5662 0.076 Uiso 1 1 calc R
C16 C 0.4154(3) 0.74899(19) 0.54034(17) 0.0299(5) Uani 1 1 d .
C17 C 0.5329(4) 0.7593(3) 0.4719(2) 0.0531(9) Uani 1 1 d .
H17 H 0.5745 0.8079 0.4806 0.064 Uiso 1 1 calc R
C18 C 0.5904(3) 0.6965(3) 0.3885(2) 0.0490(8) Uani 1 1 d .
H18 H 0.6736 0.7022 0.3437 0.059 Uiso 1 1 calc R
C19 C 0.3520(3) 0.81948(19) 0.62875(18) 0.0330(5) Uani 1 1 d .
C20 C 0.0521(3) 0.91640(19) 0.79264(18) 0.0343(5) Uani 1 1 d .
C21 C 0.2676(3) 0.8434(2) 0.85386(19) 0.0383(6) Uani 1 1 d .
C22 C 0.1840(3) 0.90767(18) 0.94330(18) 0.0323(5) Uani 1 1 d .
C23 C 0.2492(3) 0.9050(2) 1.01357(19) 0.0368(6) Uani 1 1 d .
H23 H 0.3455 0.8644 1.0038 0.044 Uiso 1 1 calc R
C24 C 0.1712(3) 0.9633(2) 1.09991(19) 0.0365(5) Uani 1 1 d .
H24 H 0.2156 0.9606 1.1472 0.044 Uiso 1 1 calc R
C25 C 0.0298(3) 1.02412(18) 1.11465(17) 0.0304(5) Uani 1 1 d .
C26 C -0.0395(3) 1.02959(17) 1.04363(16) 0.0279(5) Uani 1 1 d .
C27 C 0.2685(3) 0.40546(19) 0.27615(17) 0.0289(5) Uani 1 1 d .
C28 C 0.3049(3) 0.3052(2) 0.3021(2) 0.0383(6) Uani 1 1 d .
H28 H 0.3935 0.2751 0.3141 0.046 Uiso 1 1 calc R
C29 C 0.2088(3) 0.2504(2) 0.3102(3) 0.0468(7) Uani 1 1 d .
H29 H 0.2341 0.1829 0.3258 0.056 Uiso 1 1 calc R
C30 C 0.0759(3) 0.2962(2) 0.2949(2) 0.0404(6) Uani 1 1 d .
H30 H 0.0106 0.2601 0.3019 0.049 Uiso 1 1 calc R
C31 C 0.0387(3) 0.39648(19) 0.26900(17) 0.0300(5) Uani 1 1 d .
C32 C 0.1362(2) 0.44999(19) 0.25921(17) 0.0278(5) Uani 1 1 d .
H32 H 0.1124 0.5165 0.2411 0.033 Uiso 1 1 calc R
C33 C 0.3775(2) 0.46168(19) 0.26634(17) 0.0304(5) Uani 1 1 d .
C34 C -0.1080(3) 0.4460(2) 0.25474(17) 0.0308(5) Uani 1 1 d .
C35 C 0.6158(4) 0.7384(3) 0.1233(3) 0.0549(8) Uani 1 1 d .
C36 C 0.6857(7) 0.7108(6) -0.0468(3) 0.127(2) Uani 1 1 d .
H36A H 0.7143 0.7469 -0.1017 0.190 Uiso 1 1 calc R
H36B H 0.7625 0.6483 -0.0489 0.190 Uiso 1 1 calc R
H36C H 0.5988 0.6961 -0.0461 0.190 Uiso 1 1 calc R
C37 C 0.6805(12) 0.8694(7) 0.0273(7) 0.205(5) Uani 1 1 d .
H37A H 0.7100 0.8816 -0.0388 0.308 Uiso 1 1 calc R
H37B H 0.5914 0.9216 0.0593 0.308 Uiso 1 1 calc R
H37C H 0.7552 0.8699 0.0547 0.308 Uiso 1 1 calc R

loop_
_atom_site_aniso_label
_atom_site_aniso_U_11
_atom_site_aniso_U_22
_atom_site_aniso_U_33
_atom_site_aniso_U_23
_atom_site_aniso_U_13
_atom_site_aniso_U_12
Cd1 0.02722(10) 0.03348(10) 0.02226(9) -0.00633(6) -0.00428(6) -0.01026(7)
O1 0.0399(11) 0.0626(14) 0.0405(11) -0.0256(10) 0.0049(9) -0.0122(10)
O2 0.0567(13) 0.0559(13) 0.0471(12) -0.0178(10) -0.0008(10) -0.0346(11)
O3 0.0490(12) 0.0386(11) 0.0436(12) -0.0075(9) -0.0083(10) -0.0016(9)
O4 0.0813(17) 0.0433(11) 0.0410(12) -0.0157(9) 0.0022(11) -0.0311(12)
O5 0.0648(14) 0.0545(13) 0.0295(10) -0.0101(9) -0.0168(10) -0.0088(11)
O6 0.0468(13) 0.0667(15) 0.0439(12) -0.0208(11) -0.0049(10) 0.0103(11)
O7 0.0255(9) 0.0452(11) 0.0644(14) -0.0053(10) -0.0190(9) -0.0108(8)
O8 0.0389(10) 0.0521(12) 0.0480(12) 0.0105(9) -0.0176(9) -0.0249(9)
O9 0.0273(9) 0.0563(12) 0.0512(12) 0.0073(9) -0.0126(8) -0.0234(9)
O10 0.0259(8) 0.0432(10) 0.0379(10) 0.0000(8) -0.0091(7) -0.0116(7)
O11 0.0765(17) 0.0536(14) 0.0562(15) 0.0184(12) -0.0140(13) -0.0211(13)
N1 0.0438(12) 0.0343(11) 0.0263(10) -0.0127(8) -0.0053(9) -0.0121(9)
N2 0.0509(14) 0.0318(11) 0.0285(11) -0.0148(9) -0.0092(10) -0.0077(10)
N3 0.0393(12) 0.0424(12) 0.0284(11) -0.0095(9) -0.0063(9) -0.0116(10)
N4 0.0322(11) 0.0410(11) 0.0222(9) -0.0094(8) -0.0028(8) -0.0144(9)
N5 0.0482(13) 0.0324(11) 0.0241(10) -0.0121(8) 0.0018(9) -0.0098(10)
N6 0.0457(13) 0.0322(11) 0.0225(10) -0.0107(8) 0.0006(9) -0.0078(9)
N7 0.101(3) 0.091(3) 0.067(2) 0.031(2) -0.027(2) -0.060(2)
C1 0.0356(12) 0.0308(11) 0.0232(11) -0.0050(9) -0.0065(9) -0.0124(10)
C2 0.0366(13) 0.0443(14) 0.0331(13) -0.0072(11) -0.0069(11) -0.0196(12)
C3 0.0307(12) 0.0426(14) 0.0303(12) -0.0068(11) -0.0012(10) -0.0110(11)
C4 0.0331(12) 0.0293(11) 0.0198(10) -0.0033(8) -0.0043(9) -0.0080(9)
C5 0.0310(11) 0.0266(11) 0.0186(10) -0.0025(8) -0.0052(9) -0.0092(9)
C6 0.0342(13) 0.0332(12) 0.0257(11) -0.0075(9) -0.0066(10) -0.0052(10)
C7 0.0450(14) 0.0354(13) 0.0261(12) -0.0066(10) -0.0061(11) -0.0172(11)
C8 0.0381(13) 0.0334(12) 0.0261(12) -0.0069(9) -0.0027(10) -0.0124(11)
C9 0.0387(13) 0.0309(12) 0.0217(11) -0.0058(9) -0.0056(10) -0.0099(10)
C10 0.0346(13) 0.0435(14) 0.0333(13) -0.0077(11) -0.0109(11) -0.0112(11)
C11 0.0328(13) 0.0449(14) 0.0303(13) -0.0081(11) -0.0079(10) -0.0071(11)
C12 0.0468(17) 0.076(2) 0.0370(15) -0.0214(15) -0.0047(13) -0.0283(16)
C13 0.0355(15) 0.075(2) 0.0371(15) -0.0207(14) -0.0001(12) -0.0210(14)
C14 0.075(2) 0.093(3) 0.0402(17) -0.0374(18) 0.0214(16) -0.063(2)
C15 0.068(2) 0.089(3) 0.0338(15) -0.0293(16) 0.0192(15) -0.056(2)
C16 0.0309(12) 0.0332(12) 0.0225(11) -0.0058(9) -0.0040(9) -0.0092(10)
C17 0.0553(18) 0.0618(19) 0.0420(16) -0.0247(14) 0.0093(14) -0.0381(16)
C18 0.0440(16) 0.067(2) 0.0335(14) -0.0216(13) 0.0111(12) -0.0333(15)
C19 0.0351(13) 0.0338(12) 0.0255(11) -0.0074(9) -0.0048(10) -0.0078(10)
C20 0.0453(14) 0.0309(12) 0.0239(11) -0.0037(9) -0.0057(10) -0.0121(11)
C21 0.0402(14) 0.0363(13) 0.0286(12) -0.0076(10) -0.0006(11) -0.0071(11)
C22 0.0365(13) 0.0281(11) 0.0265(12) -0.0046(9) -0.0036(10) -0.0071(10)
C23 0.0330(13) 0.0370(13) 0.0328(13) -0.0033(10) -0.0073(11) -0.0030(10)
C24 0.0411(14) 0.0394(13) 0.0279(12) -0.0013(10) -0.0118(11) -0.0097(11)
C25 0.0366(13) 0.0275(11) 0.0236(11) -0.0029(9) -0.0028(10) -0.0108(10)
C26 0.0347(12) 0.0245(10) 0.0209(11) -0.0015(9) -0.0015(9) -0.0105(9)
C27 0.0259(11) 0.0375(12) 0.0243(11) -0.0056(9) -0.0066(9) -0.0119(9)
C28 0.0281(12) 0.0409(14) 0.0431(15) 0.0018(11) -0.0118(11) -0.0062(11)
C29 0.0409(15) 0.0375(14) 0.063(2) 0.0088(13) -0.0162(14) -0.0130(12)
C30 0.0345(13) 0.0407(14) 0.0481(16) 0.0028(12) -0.0077(12) -0.0192(11)
C31 0.0234(11) 0.0403(13) 0.0261(11) -0.0046(9) -0.0037(9) -0.0128(10)
C32 0.0258(11) 0.0341(12) 0.0250(11) -0.0008(9) -0.0079(9) -0.0111(9)
C33 0.0211(10) 0.0429(14) 0.0256(11) -0.0090(10) -0.0018(9) -0.0115(10)
C34 0.0235(11) 0.0443(14) 0.0242(11) -0.0061(10) -0.0032(9) -0.0132(10)
C35 0.056(2) 0.061(2) 0.0489(19) 0.0039(15) -0.0118(15) -0.0239(16)
C36 0.122(5) 0.201(7) 0.038(2) -0.005(3) -0.010(3) -0.039(5)
C37 0.331(14) 0.175(8) 0.240(11) 0.130(8) -0.159(10) -0.201(9)

loop_
_atom_type_symbol
_atom_type_description
_atom_type_scat_dispersion_real
_atom_type_scat_dispersion_imag
_atom_type_scat_source
C C 0.0033 0.0016 'International Tables Vol C Tables 4.2.6.8 and 6.1.1.4'
H H 0.0000 0.0000 'International Tables Vol C Tables 4.2.6.8 and 6.1.1.4'
N N 0.0061 0.0033 'International Tables Vol C Tables 4.2.6.8 and 6.1.1.4'
O O 0.0106 0.0060 'International Tables Vol C Tables 4.2.6.8 and 6.1.1.4'
Cd Cd -0.8075 1.2024 'International Tables Vol C Tables 4.2.6.8 and 6.1.1.4'

loop_
_geom_angle_atom_site_label_1
_geom_angle_atom_site_label_2
_geom_angle_atom_site_label_3
_geom_angle
_geom_angle_site_symmetry_1
_geom_angle_site_symmetry_3
O7 Cd1 O8 53.06(7) . .
O7 Cd1 O9 81.02(6) . 1_655
O7 Cd1 O10 134.55(7) . 1_655
O7 Cd1 N3 94.60(8) . .
O7 Cd1 N4 93.10(8) . .
O7 Cd1 C34 108.01(7) . 1_655
O8 Cd1 C34 160.96(7) . 1_655
O9 Cd1 O8 133.69(6) 1_655 .
O9 Cd1 O10 54.27(6) 1_655 1_655
O9 Cd1 N3 83.89(8) 1_655 .
O9 Cd1 C34 27.30(7) 1_655 1_655
O10 Cd1 O8 171.95(6) 1_655 .
O10 Cd1 C34 26.97(7) 1_655 1_655
O11 Cd1 O7 136.12(9) . .
O11 Cd1 O8 83.75(9) . .
O11 Cd1 O9 139.70(8) . 1_655
O11 Cd1 O10 89.02(9) . 1_655
O11 Cd1 N3 78.84(9) . .
O11 Cd1 N4 95.50(9) . .
O11 Cd1 C34 114.60(9) . 1_655
N3 Cd1 O8 93.24(8) . .
N3 Cd1 O10 88.84(7) . 1_655
N3 Cd1 C34 85.89(8) . 1_655
N4 Cd1 O8 91.30(7) . .
N4 Cd1 O9 97.44(8) . 1_655
N4 Cd1 O10 85.83(7) . 1_655
N4 Cd1 N3 172.30(8) . .
N4 Cd1 C34 91.83(7) . 1_655
C33 O7 Cd1 98.73(17) . .
C33 O8 Cd1 84.78(14) . .
C34 O9 Cd1 93.87(16) . 1_455
C34 O10 Cd1 89.41(14) . 1_455
C35 O11 Cd1 141.1(3) . .
N2 N1 C6 115.2(2) . .
N2 N1 C7 117.6(2) . .
C6 N1 C7 127.2(2) . .
N1 N2 H2 120.3 . .
C8 N2 N1 119.3(2) . .
C8 N2 H2 120.3 . .
C11 N3 Cd1 122.32(18) . .
C11 N3 C12 116.9(2) . .
C12 N3 Cd1 120.82(18) . .
C14 N4 Cd1 118.48(18) . .
C18 N4 Cd1 124.61(17) . .
C18 N4 C14 116.9(2) . .
N6 N5 H5 120.0 . .
C19 N5 H5 120.0 . .
C19 N5 N6 120.0(2) . .
N5 N6 C20 115.9(2) . .
N5 N6 C21 117.2(2) . .
C20 N6 C21 126.9(2) . .
C35 N7 C36 121.0(4) . .
C35 N7 C37 120.3(5) . .
C36 N7 C37 118.7(6) . .
C2 C1 C5 120.2(2) . 2_754
C2 C1 C7 119.3(2) . 2_754
C5 C1 C7 120.5(2) 2_754 2_754
C1 C2 H2A 119.7 . .
C1 C2 C3 120.5(2) . .
C3 C2 H2A 119.7 . .
C2 C3 H3 120.1 . .
C4 C3 C2 119.7(2) . .
C4 C3 H3 120.1 . .
C3 C4 C5 121.1(2) . .
C3 C4 C6 119.2(2) . .
C5 C4 C6 119.7(2) . .
C4 C5 C1 121.6(2) . 2_754
C4 C5 C5 119.0(3) . 2_754
C5 C5 C1 119.4(3) 2_754 2_754
O1 C6 N1 120.2(2) . .
O1 C6 C4 123.9(2) . .
N1 C6 C4 115.9(2) . .
O2 C7 N1 121.7(2) . .
O2 C7 C1 123.5(2) . 2_754
N1 C7 C1 114.7(2) . 2_754
O3 C8 N2 124.6(2) . .
O3 C8 C9 120.9(2) . .
N2 C8 C9 114.5(2) . .
C10 C9 C8 121.7(2) . .
C10 C9 C13 118.1(2) . .
C13 C9 C8 119.8(2) . .
C9 C10 H10 120.5 . .
C11 C10 C9 119.0(2) . .
C11 C10 H10 120.5 . .
N3 C11 C10 123.2(3) . .
N3 C11 H11 118.4 . .
C10 C11 H11 118.4 . .
N3 C12 H12 118.1 . .
N3 C12 C13 123.9(3) . .
C13 C12 H12 118.1 . .
C9 C13 H13 120.6 . .
C12 C13 C9 118.8(3) . .
C12 C13 H13 120.6 . .
N4 C14 H14 118.1 . .
N4 C14 C15 123.7(3) . .
C15 C14 H14 118.1 . .
C14 C15 H15 120.7 . .
C16 C15 C14 118.7(3) . .
C16 C15 H15 120.7 . .
C15 C16 C19 123.1(2) . .
C17 C16 C15 118.0(2) . .
C17 C16 C19 118.7(2) . .
C16 C17 H17 120.3 . .
C16 C17 C18 119.4(3) . .
C18 C17 H17 120.3 . .
N4 C18 C17 123.2(3) . .
N4 C18 H18 118.4 . .
C17 C18 H18 118.4 . .
O4 C19 N5 123.6(2) . .
O4 C19 C16 121.3(2) . .
N5 C19 C16 115.1(2) . .
O5 C20 N6 121.1(2) . .
O5 C20 C25 123.4(3) . 2_577
N6 C20 C25 115.5(2) . 2_577
O6 C21 N6 121.0(2) . .
O6 C21 C22 123.6(3) . .
N6 C21 C22 115.4(2) . .
C23 C22 C21 119.3(2) . .
C23 C22 C26 120.4(2) . 2_577
C26 C22 C21 120.3(2) 2_577 .
C22 C23 H23 119.8 . .
C22 C23 C24 120.4(2) . .
C24 C23 H23 119.8 . .
C23 C24 H24 119.9 . .
C25 C24 C23 120.2(2) . .
C25 C24 H24 119.9 . .
C24 C25 C20 119.4(2) . 2_577
C24 C25 C26 120.8(2) . .
C26 C25 C20 119.8(2) . 2_577
C22 C26 C25 121.8(2) 2_577 .
C22 C26 C26 119.2(3) 2_577 2_577
C25 C26 C26 119.0(3) . 2_577
C28 C27 C33 118.3(2) . .
C32 C27 C28 119.6(2) . .
C32 C27 C33 122.0(2) . .
C27 C28 H28 120.0 . .
C29 C28 C27 120.1(2) . .
C29 C28 H28 120.0 . .
C28 C29 H29 120.1 . .
C30 C29 C28 119.8(3) . .
C30 C29 H29 120.1 . .
C29 C30 H30 119.8 . .
C29 C30 C31 120.4(2) . .
C31 C30 H30 119.8 . .
C30 C31 C34 119.7(2) . .
C32 C31 C30 119.5(2) . .
C32 C31 C34 120.8(2) . .
C27 C32 C31 120.6(2) . .
C27 C32 H32 119.7 . .
C31 C32 H32 119.7 . .
O7 C33 O8 122.6(2) . .
O7 C33 C27 118.1(2) . .
O8 C33 C27 119.4(2) . .
O9 C34 Cd1 58.83(13) . 1_455
O9 C34 C31 118.0(2) . .
O10 C34 Cd1 63.61(13) . 1_455
O10 C34 O9 122.4(2) . .
O10 C34 C31 119.5(2) . .
C31 C34 Cd1 176.82(18) . 1_455
O11 C35 N7 121.2(4) . .
N7 C36 H36A 109.5 . .
N7 C36 H36B 109.5 . .
N7 C36 H36C 109.5 . .
H36A C36 H36B 109.5 . .
H36A C36 H36C 109.5 . .
H36B C36 H36C 109.5 . .
N7 C37 H37A 109.5 . .
N7 C37 H37B 109.5 . .
N7 C37 H37C 109.5 . .
H37A C37 H37B 109.5 . .
H37A C37 H37C 109.5 . .
H37B C37 H37C 109.5 . .

loop_
_geom_bond_atom_site_label_1
_geom_bond_atom_site_label_2
_geom_bond_distance
_geom_bond_site_symmetry_2
Cd1 O7 2.295(2) .
Cd1 O8 2.5936(19) .
Cd1 O9 2.364(2) 1_655
Cd1 O10 2.4692(17) 1_655
Cd1 O11 2.270(2) .
Cd1 N3 2.387(2) .
Cd1 N4 2.325(2) .
Cd1 C34 2.756(2) 1_655
O1 C6 1.204(3) .
O2 C7 1.206(3) .
O3 C8 1.211(3) .
O4 C19 1.215(3) .
O5 C20 1.210(3) .
O6 C21 1.198(3) .
O7 C33 1.253(3) .
O8 C33 1.256(3) .
O9 Cd1 2.364(2) 1_455
O9 C34 1.267(3) .
O10 Cd1 2.4692(17) 1_455
O10 C34 1.250(3) .
O11 C35 1.195(4) .
N1 N2 1.400(3) .
N1 C6 1.403(3) .
N1 C7 1.406(3) .
N2 H2 0.8600 .
N2 C8 1.346(4) .
N3 C11 1.335(3) .
N3 C12 1.338(4) .
N4 C14 1.323(4) .
N4 C18 1.315(3) .
N5 H5 0.8600 .
N5 N6 1.393(3) .
N5 C19 1.346(3) .
N6 C20 1.401(4) .
N6 C21 1.411(4) .
N7 C35 1.336(5) .
N7 C36 1.432(7) .
N7 C37 1.437(7) .
C1 C2 1.379(4) .
C1 C5 1.413(3) 2_754
C1 C7 1.490(3) 2_754
C2 H2A 0.9300 .
C2 C3 1.408(4) .
C3 H3 0.9300 .
C3 C4 1.374(4) .
C4 C5 1.411(3) .
C4 C6 1.484(3) .
C5 C1 1.413(3) 2_754
C5 C5 1.412(4) 2_754
C7 C1 1.490(3) 2_754
C8 C9 1.505(3) .
C9 C10 1.384(4) .
C9 C13 1.384(4) .
C10 H10 0.9300 .
C10 C11 1.381(4) .
C11 H11 0.9300 .
C12 H12 0.9300 .
C12 C13 1.372(4) .
C13 H13 0.9300 .
C14 H14 0.9300 .
C14 C15 1.388(4) .
C15 H15 0.9300 .
C15 C16 1.374(4) .
C16 C17 1.359(4) .
C16 C19 1.505(3) .
C17 H17 0.9300 .
C17 C18 1.394(4) .
C18 H18 0.9300 .
C20 C25 1.489(3) 2_577
C21 C22 1.483(3) .
C22 C23 1.379(4) .
C22 C26 1.407(4) 2_577
C23 H23 0.9300 .
C23 C24 1.405(4) .
C24 H24 0.9300 .
C24 C25 1.370(4) .
C25 C20 1.489(3) 2_577
C25 C26 1.413(3) .
C26 C22 1.407(4) 2_577
C26 C26 1.422(4) 2_577
C27 C28 1.395(4) .
C27 C32 1.381(3) .
C27 C33 1.513(3) .
C28 H28 0.9300 .
C28 C29 1.390(4) .
C29 H29 0.9300 .
C29 C30 1.377(4) .
C30 H30 0.9300 .
C30 C31 1.395(4) .
C31 C32 1.385(3) .
C31 C34 1.502(3) .
C32 H32 0.9300 .
C34 Cd1 2.756(2) 1_455
C36 H36A 0.9600 .
C36 H36B 0.9600 .
C36 H36C 0.9600 .
C37 H37A 0.9600 .
C37 H37B 0.9600 .
C37 H37C 0.9600 .
